data_2216710
loop_
_publ_author_name
'Ayd\?in, Asl\?ihan'
'Din\,cer, Muharrem'
'Dayan, Osman'
'\,Cetinkaya, Bekir'

_publ_section_title
;<i>N</i>-(2,6-Diisopropylphenyl)-6-[(2,6-diisopropylphenyl)(methacryloyl)aminocarbonyl]pyridine-2-carboximidoyl
 chloride
;
_journal_coeditor_code OM2180
_journal_issue 12
_journal_name_full 'Acta Crystallographica Section E'
_journal_page_first o4538
_journal_page_last o4538
_journal_paper_doi 10.1107/S1600536807053901
_journal_volume 63
_journal_year 2007
_chemical_formula_iupac 'C35 H42 Cl N3 O2'
_chemical_formula_moiety 'C35 H42 Cl N3 O2'
_chemical_formula_sum 'C35 H42 Cl N3 O2'
_chemical_formula_weight 572.17
_chemical_name_systematic
;N-(2,6-Diisopropylphenyl)-6-[(2,6-
diisopropylphenyl)(methacryloyl)aminocarbonyl]pyridine-2-carboximidoyl
 chloride
;
_space_group_IT_number 14
_symmetry_cell_setting monoclinic
_symmetry_space_group_name_Hall '-P 2ybc'
_symmetry_space_group_name_H-M 'P 1 21/c 1'
_atom_sites_solution_hydrogens geom
_atom_sites_solution_primary direct
_atom_sites_solution_secondary difmap
_audit_creation_method SHELXL-97
_cell_angle_alpha 90.00
_cell_angle_beta 91.391(3)
_cell_angle_gamma 90.00
_cell_formula_units_Z 4
_cell_length_a 9.4568(3)
_cell_length_b 14.6356(7)
_cell_length_c 24.0095(8)
_cell_measurement_reflns_used 35523
_cell_measurement_temperature 296
_cell_measurement_theta_max 27.26
_cell_measurement_theta_min 1.39
_cell_volume 3322.1(2)
_computing_cell_refinement X-AREA
_computing_data_collection 'X-AREA (Stoe & Cie, 2002)'
_computing_data_reduction 'X-RED32 (Stoe & Cie, 2002)'
_computing_molecular_graphics 'Ortep-3 for Windows (Farrugia, 1997)'
_computing_publication_material 'WinGX (Farrugia, 1999) and PLATON (Spek, 2003)'
_computing_structure_refinement 'SHELXL-97 (Sheldrick, 1997)'
_computing_structure_solution 'SHELXS-97 (Sheldrick, 1997)'
_diffrn_ambient_temperature 296
_diffrn_detector_area_resol_mean 6.67
_diffrn_measured_fraction_theta_full 0.993
_diffrn_measured_fraction_theta_max 0.993
_diffrn_measurement_device_type 'STOE IPDS 2'
_diffrn_measurement_method 'w scans'
_diffrn_radiation_monochromator 'plane graphite'
_diffrn_radiation_source 'sealed X-ray tube, 12 x 0.4 mm long-fine focus'
_diffrn_radiation_type MoK\a
_diffrn_radiation_wavelength 0.71073
_diffrn_reflns_av_R_equivalents 0.1266
_diffrn_reflns_av_sigmaI/netI 0.0550
_diffrn_reflns_limit_h_max 12
_diffrn_reflns_limit_h_min -12
_diffrn_reflns_limit_k_max 18
_diffrn_reflns_limit_k_min -18
_diffrn_reflns_limit_l_max 30
_diffrn_reflns_limit_l_min -30
_diffrn_reflns_number 52993
_diffrn_reflns_theta_full 27.26
_diffrn_reflns_theta_max 27.26
_diffrn_reflns_theta_min 1.63
_diffrn_standards_decay_% 0
_diffrn_standards_interval_count 0
_diffrn_standards_number 0
_exptl_absorpt_coefficient_mu 0.148
_exptl_absorpt_correction_T_max 0.9601
_exptl_absorpt_correction_T_min 0.9168
_exptl_absorpt_correction_type integration
_exptl_absorpt_process_details 'X-RED32 (Stoe & Cie, 2002)'
_exptl_crystal_colour colorless
_exptl_crystal_density_diffrn 1.144
_exptl_crystal_density_method 'not measured'
_exptl_crystal_description prism
_exptl_crystal_F_000 1224
_exptl_crystal_size_max 0.69
_exptl_crystal_size_mid 0.58
_exptl_crystal_size_min 0.30
_refine_diff_density_max 0.186
_refine_diff_density_min -0.295
_refine_ls_extinction_coef 0.0076(10)
_refine_ls_extinction_expression Fc^*^=kFc[1+0.001xFc^2^\l^3^/sin(2\q)]^-1/4^
_refine_ls_extinction_method SHELXL
_refine_ls_goodness_of_fit_ref 1.058
_refine_ls_hydrogen_treatment constr
_refine_ls_matrix_type full
_refine_ls_number_parameters 380
_refine_ls_number_reflns 7398
_refine_ls_number_restraints 0
_refine_ls_restrained_S_all 1.058
_refine_ls_R_factor_all 0.0682
_refine_ls_R_factor_gt 0.0462
_refine_ls_shift/su_max 0.001
_refine_ls_shift/su_mean 0.000
_refine_ls_structure_factor_coef Fsqd
_refine_ls_weighting_details 'calc w=1/[\s^2^(Fo^2^)+(0.0692P)^2^+0.1358P] where P=(Fo^2^+2Fc^2^)/3'
_refine_ls_weighting_scheme calc
_refine_ls_wR_factor_gt 0.1326
_refine_ls_wR_factor_ref 0.1422
_reflns_number_gt 4940
_reflns_number_total 7398
_reflns_threshold_expression I>2\s(I)
_cod_data_source_file om2180.cif
_cod_data_source_block I
_cod_original_sg_symbol_H-M 'P 21/c'
_cod_database_code 2216710
_cod_database_fobs_code 2216710

loop_
_symmetry_equiv_pos_as_xyz
'x, y, z'
'-x, y+1/2, -z+1/2'
'-x, -y, -z'
'x, -y-1/2, z-1/2'

loop_
_atom_site_type_symbol
_atom_site_label
_atom_site_fract_x
_atom_site_fract_y
_atom_site_fract_z
_atom_site_U_iso_or_equiv
_atom_site_adp_type
_atom_site_calc_flag
_atom_site_refinement_flags
_atom_site_occupancy
Cl Cl1 0.09937(5) 0.11683(5) 0.130226(18) 0.0925(2) Uani d . 1
O O1 0.09310(12) 0.09776(10) 0.38351(4) 0.0686(3) Uani d . 1
O O2 0.39007(13) 0.20674(11) 0.25418(6) 0.0835(4) Uani d . 1
N N1 0.01045(12) 0.14281(9) 0.24386(5) 0.0471(3) Uani d . 1
N N2 -0.16629(14) 0.16848(10) 0.11306(5) 0.0559(3) Uani d . 1
N N3 0.24640(12) 0.14538(9) 0.31830(5) 0.0489(3) Uani d . 1
C C1 -0.01507(14) 0.13968(10) 0.29816(5) 0.0457(3) Uani d . 1
C C2 -0.14984(15) 0.13780(12) 0.31944(6) 0.0562(4) Uani d . 1
H H2 -0.1631 0.1347 0.3576 0.067 Uiso calc R 1
C C3 -0.26403(16) 0.14068(14) 0.28249(7) 0.0646(4) Uani d . 1
H H3 -0.3560 0.1401 0.2954 0.078 Uiso calc R 1
C C4 -0.23943(16) 0.14445(12) 0.22635(6) 0.0599(4) Uani d . 1
H H4 -0.3145 0.1468 0.2007 0.072 Uiso calc R 1
C C5 -0.10126(15) 0.14471(11) 0.20865(6) 0.0483(3) Uani d . 1
C C6 -0.07281(16) 0.14728(11) 0.14799(6) 0.0532(4) Uani d . 1
C C7 -0.14697(16) 0.16956(12) 0.05439(6) 0.0560(4) Uani d . 1
C C8 -0.10439(18) 0.25004(13) 0.02938(7) 0.0632(4) Uani d . 1
C C9 -0.0905(2) 0.24901(15) -0.02835(8) 0.0747(5) Uani d . 1
H H9 -0.0597 0.3015 -0.0462 0.090 Uiso calc R 1
C C10 -0.1208(2) 0.17306(16) -0.05911(7) 0.0771(5) Uani d . 1
H H10 -0.1105 0.1742 -0.0975 0.092 Uiso calc R 1
C C11 -0.16686(19) 0.09442(14) -0.03359(7) 0.0694(5) Uani d . 1
H H11 -0.1886 0.0433 -0.0551 0.083 Uiso calc R 1
C C12 -0.18114(17) 0.09059(12) 0.02394(6) 0.0589(4) Uani d . 1
C C13 -0.0822(2) 0.33733(15) 0.06249(8) 0.0767(5) Uani d . 1
H H13 -0.0890 0.3212 0.1019 0.092 Uiso calc R 1
C C14 -0.1990(4) 0.4046(2) 0.04950(17) 0.1455(14) Uani d . 1
H H14A -0.1831 0.4595 0.0706 0.218 Uiso calc R 1
H H14B -0.2882 0.3784 0.0592 0.218 Uiso calc R 1
H H14C -0.2002 0.4187 0.0104 0.218 Uiso calc R 1
C C15 0.0599(3) 0.3802(2) 0.05534(16) 0.1359(11) Uani d . 1
H H15A 0.1325 0.3359 0.0634 0.204 Uiso calc R 1
H H15B 0.0705 0.4310 0.0804 0.204 Uiso calc R 1
H H15C 0.0679 0.4011 0.0177 0.204 Uiso calc R 1
C C16 -0.2335(2) 0.00589(14) 0.05299(7) 0.0694(5) Uani d . 1
H H16 -0.1710 -0.0042 0.0856 0.083 Uiso calc R 1
C C17 -0.2292(2) -0.08059(15) 0.01778(9) 0.0822(6) Uani d . 1
H H17A -0.2963 -0.0755 -0.0127 0.123 Uiso calc R 1
H H17B -0.2527 -0.1324 0.0403 0.123 Uiso calc R 1
H H17C -0.1360 -0.0884 0.0036 0.123 Uiso calc R 1
C C18 -0.3825(2) 0.0218(2) 0.07462(10) 0.1040(8) Uani d . 1
H H18A -0.3843 0.0778 0.0954 0.156 Uiso calc R 1
H H18B -0.4082 -0.0281 0.0983 0.156 Uiso calc R 1
H H18C -0.4486 0.0256 0.0437 0.156 Uiso calc R 1
C C19 0.10994(15) 0.12868(11) 0.33765(6) 0.0486(3) Uani d . 1
C C20 0.28190(16) 0.21303(12) 0.28020(7) 0.0579(4) Uani d . 1
C C21 0.19384(17) 0.29727(13) 0.27667(8) 0.0635(4) Uani d . 1
C C22 0.1475(2) 0.33563(15) 0.32245(10) 0.0847(6) Uani d . 1
H H22A 0.1698 0.3101 0.3570 0.102 Uiso calc R 1
H H22B 0.0925 0.3882 0.3202 0.102 Uiso calc R 1
C C23 0.1784(2) 0.33936(17) 0.21987(10) 0.0918(7) Uani d . 1
H H23A 0.1072 0.3071 0.1986 0.138 Uiso calc R 1
H H23B 0.2669 0.3357 0.2013 0.138 Uiso calc R 1
H H23C 0.1512 0.4023 0.2234 0.138 Uiso calc R 1
C C24 0.35683(14) 0.08216(11) 0.33730(6) 0.0514(4) Uani d . 1
C C25 0.37940(16) 0.00325(12) 0.30608(7) 0.0603(4) Uani d . 1
C C26 0.4819(2) -0.05741(14) 0.32601(8) 0.0748(5) Uani d . 1
H H26 0.4983 -0.1112 0.3066 0.090 Uiso calc R 1
C C27 0.5593(2) -0.03942(15) 0.37385(8) 0.0784(5) Uani d . 1
H H27 0.6276 -0.0808 0.3863 0.094 Uiso calc R 1
C C28 0.53648(18) 0.03889(14) 0.40326(7) 0.0694(5) Uani d . 1
H H28 0.5908 0.0503 0.4353 0.083 Uiso calc R 1
C C29 0.43408(15) 0.10189(12) 0.38640(6) 0.0558(4) Uani d . 1
C C30 0.41205(17) 0.18827(13) 0.41938(7) 0.0632(4) Uani d . 1
H H30 0.3209 0.2145 0.4074 0.076 Uiso calc R 1
C C31 0.4057(4) 0.1689(2) 0.48191(9) 0.1244(11) Uani d . 1
H H31A 0.4974 0.1503 0.4957 0.187 Uiso calc R 1
H H31B 0.3387 0.1210 0.4883 0.187 Uiso calc R 1
H H31C 0.3770 0.2232 0.5010 0.187 Uiso calc R 1
C C32 0.5241(3) 0.2564(2) 0.40716(16) 0.1345(12) Uani d . 1
H H32A 0.6154 0.2297 0.4143 0.202 Uiso calc R 1
H H32B 0.5129 0.3090 0.4305 0.202 Uiso calc R 1
H H32C 0.5161 0.2744 0.3688 0.202 Uiso calc R 1
C C33 0.29733(19) -0.01790(15) 0.25266(8) 0.0737(5) Uani d . 1
H H33 0.2347 0.0340 0.2445 0.088 Uiso calc R 1
C C34 0.2056(4) -0.1009(3) 0.26082(17) 0.1589(15) Uani d . 1
H H34A 0.2645 -0.1531 0.2686 0.238 Uiso calc R 1
H H34B 0.1498 -0.1119 0.2276 0.238 Uiso calc R 1
H H34C 0.1443 -0.0907 0.2915 0.238 Uiso calc R 1
C C35 0.3943(3) -0.0290(3) 0.20401(10) 0.1347(13) Uani d . 1
H H35A 0.4535 -0.0815 0.2100 0.202 Uiso calc R 1
H H35B 0.4522 0.0246 0.2008 0.202 Uiso calc R 1
H H35C 0.3387 -0.0369 0.1704 0.202 Uiso calc R 1

loop_
_atom_site_aniso_label
_atom_site_aniso_U_11
_atom_site_aniso_U_22
_atom_site_aniso_U_33
_atom_site_aniso_U_12
_atom_site_aniso_U_13
_atom_site_aniso_U_23
Cl1 0.0634(3) 0.1692(6) 0.0451(2) 0.0331(3) 0.00353(18) -0.0044(3)
O1 0.0563(6) 0.1064(10) 0.0430(6) 0.0093(6) 0.0030(4) 0.0161(6)
O2 0.0544(7) 0.1148(11) 0.0822(9) 0.0067(7) 0.0181(6) 0.0299(8)
N1 0.0421(6) 0.0611(7) 0.0381(6) 0.0008(5) 0.0001(4) -0.0001(5)
N2 0.0548(7) 0.0726(9) 0.0401(6) -0.0004(6) -0.0028(5) 0.0022(6)
N3 0.0395(6) 0.0654(8) 0.0416(6) 0.0044(5) -0.0010(4) 0.0027(5)
C1 0.0421(7) 0.0565(8) 0.0385(7) 0.0017(6) 0.0004(5) 0.0004(6)
C2 0.0461(7) 0.0816(11) 0.0412(7) 0.0022(7) 0.0041(6) 0.0002(7)
C3 0.0407(7) 0.1008(14) 0.0525(9) -0.0005(8) 0.0038(6) 0.0018(8)
C4 0.0436(7) 0.0867(12) 0.0489(8) -0.0004(7) -0.0055(6) 0.0009(8)
C5 0.0466(7) 0.0592(9) 0.0387(7) 0.0007(6) -0.0025(5) -0.0001(6)
C6 0.0507(8) 0.0675(10) 0.0412(7) 0.0001(7) -0.0018(6) -0.0013(6)
C7 0.0513(8) 0.0770(11) 0.0395(7) 0.0052(7) -0.0044(6) 0.0030(7)
C8 0.0645(9) 0.0779(12) 0.0471(9) 0.0007(8) -0.0032(7) 0.0066(8)
C9 0.0806(12) 0.0917(14) 0.0518(10) 0.0041(10) 0.0025(8) 0.0185(9)
C10 0.0862(13) 0.1055(16) 0.0395(8) 0.0164(11) 0.0026(8) 0.0071(9)
C11 0.0728(11) 0.0901(13) 0.0449(9) 0.0129(10) -0.0040(7) -0.0050(8)
C12 0.0547(8) 0.0772(11) 0.0446(8) 0.0080(8) -0.0051(6) -0.0004(7)
C13 0.0839(13) 0.0801(13) 0.0657(11) -0.0125(10) -0.0071(9) 0.0064(9)
C14 0.122(2) 0.112(2) 0.200(4) 0.0292(19) -0.053(2) -0.067(2)
C15 0.098(2) 0.139(3) 0.170(3) -0.0331(18) -0.0128(19) -0.017(2)
C16 0.0714(11) 0.0835(13) 0.0530(9) -0.0095(9) -0.0034(8) -0.0004(8)
C17 0.0827(13) 0.0812(13) 0.0825(14) -0.0009(11) -0.0039(10) -0.0046(10)
C18 0.0911(15) 0.122(2) 0.1003(17) -0.0290(14) 0.0295(13) -0.0287(15)
C19 0.0445(7) 0.0635(9) 0.0378(7) 0.0056(6) 0.0016(5) 0.0014(6)
C20 0.0453(8) 0.0755(11) 0.0528(8) -0.0019(7) -0.0015(6) 0.0086(8)
C21 0.0506(8) 0.0660(10) 0.0732(11) -0.0072(7) -0.0093(7) 0.0122(9)
C22 0.0927(15) 0.0691(12) 0.0911(15) 0.0129(11) -0.0228(11) -0.0079(11)
C23 0.0740(12) 0.1016(16) 0.0997(16) -0.0031(11) -0.0011(11) 0.0470(13)
C24 0.0403(7) 0.0656(9) 0.0482(8) 0.0057(6) -0.0001(6) 0.0030(7)
C25 0.0486(8) 0.0730(11) 0.0593(9) 0.0068(7) 0.0017(7) -0.0054(8)
C26 0.0680(11) 0.0775(12) 0.0787(12) 0.0210(9) -0.0015(9) -0.0070(10)
C27 0.0665(11) 0.0895(14) 0.0788(13) 0.0285(10) -0.0066(9) 0.0053(11)
C28 0.0574(9) 0.0916(13) 0.0586(10) 0.0159(9) -0.0093(7) 0.0053(9)
C29 0.0463(7) 0.0745(11) 0.0466(8) 0.0061(7) -0.0016(6) 0.0027(7)
C30 0.0539(9) 0.0840(12) 0.0511(9) 0.0065(8) -0.0091(7) -0.0045(8)
C31 0.175(3) 0.145(2) 0.0532(12) 0.058(2) 0.0017(14) -0.0095(13)
C32 0.108(2) 0.107(2) 0.191(3) -0.0304(16) 0.042(2) -0.052(2)
C33 0.0630(10) 0.0879(13) 0.0697(11) 0.0122(9) -0.0074(8) -0.0244(10)
C34 0.153(3) 0.158(3) 0.163(3) -0.068(3) -0.055(2) -0.008(2)
C35 0.0994(18) 0.230(4) 0.0745(15) 0.033(2) -0.0008(13) -0.053(2)

loop_
_atom_type_symbol
_atom_type_description
_atom_type_scat_dispersion_real
_atom_type_scat_dispersion_imag
_atom_type_scat_source
C C 0.0033 0.0016 'International Tables Vol C Tables 4.2.6.8 and 6.1.1.4'
H H 0.0000 0.0000 'International Tables Vol C Tables 4.2.6.8 and 6.1.1.4'
Cl Cl 0.1484 0.1585 'International Tables Vol C Tables 4.2.6.8 and 6.1.1.4'
N N 0.0061 0.0033 'International Tables Vol C Tables 4.2.6.8 and 6.1.1.4'
O O 0.0106 0.0060 'International Tables Vol C Tables 4.2.6.8 and 6.1.1.4'

loop_
_geom_angle_atom_site_label_1
_geom_angle_atom_site_label_2
_geom_angle_atom_site_label_3
_geom_angle
_geom_angle_publ_flag
C1 N1 C5 117.40(12) ?
C6 N2 C7 124.30(14) yes
C20 N3 C19 125.35(12) yes
C20 N3 C24 118.24(12) yes
C19 N3 C24 116.28(12) yes
N1 C1 C2 123.50(13) ?
N1 C1 C19 117.49(12) ?
C2 C1 C19 118.75(12) ?
C3 C2 C1 118.32(14) ?
C3 C2 H2 120.8 ?
C1 C2 H2 120.8 ?
C4 C3 C2 118.86(14) ?
C4 C3 H3 120.6 ?
C2 C3 H3 120.6 ?
C3 C4 C5 119.01(13) ?
C3 C4 H4 120.5 ?
C5 C4 H4 120.5 ?
N1 C5 C4 122.90(13) ?
N1 C5 C6 117.41(12) ?
C4 C5 C6 119.69(12) ?
N2 C6 C5 121.61(14) ?
N2 C6 Cl1 123.33(12) yes
C5 C6 Cl1 115.05(10) yes
C8 C7 C12 122.73(14) ?
C8 C7 N2 118.88(15) ?
C12 C7 N2 118.25(15) ?
C7 C8 C9 117.14(17) ?
C7 C8 C13 121.79(15) ?
C9 C8 C13 120.96(17) ?
C10 C9 C8 121.60(18) ?
C10 C9 H9 119.2 ?
C8 C9 H9 119.2 ?
C9 C10 C11 120.33(16) ?
C9 C10 H10 119.8 ?
C11 C10 H10 119.8 ?
C10 C11 C12 120.90(18) ?
C10 C11 H11 119.5 ?
C12 C11 H11 119.5 ?
C11 C12 C7 117.24(17) ?
C11 C12 C16 122.11(16) ?
C7 C12 C16 120.64(14) ?
C15 C13 C14 111.0(2) ?
C15 C13 C8 114.0(2) ?
C14 C13 C8 110.51(17) ?
C15 C13 H13 107.0 ?
C14 C13 H13 107.0 ?
C8 C13 H13 107.0 ?
C13 C14 H14A 109.5 ?
C13 C14 H14B 109.5 ?
H14A C14 H14B 109.5 ?
C13 C14 H14C 109.5 ?
H14A C14 H14C 109.5 ?
H14B C14 H14C 109.5 ?
C13 C15 H15A 109.5 ?
C13 C15 H15B 109.5 ?
H15A C15 H15B 109.5 ?
C13 C15 H15C 109.5 ?
H15A C15 H15C 109.5 ?
H15B C15 H15C 109.5 ?
C12 C16 C17 114.32(15) ?
C12 C16 C18 110.27(18) ?
C17 C16 C18 110.57(17) ?
C12 C16 H16 107.1 ?
C17 C16 H16 107.1 ?
C18 C16 H16 107.1 ?
C16 C17 H17A 109.5 ?
C16 C17 H17B 109.5 ?
H17A C17 H17B 109.5 ?
C16 C17 H17C 109.5 ?
H17A C17 H17C 109.5 ?
H17B C17 H17C 109.5 ?
C16 C18 H18A 109.5 ?
C16 C18 H18B 109.5 ?
H18A C18 H18B 109.5 ?
C16 C18 H18C 109.5 ?
H18A C18 H18C 109.5 ?
H18B C18 H18C 109.5 ?
O1 C19 N3 120.72(12) ?
O1 C19 C1 119.76(13) ?
N3 C19 C1 119.15(12) ?
O2 C20 N3 120.17(16) ?
O2 C20 C21 120.68(16) ?
N3 C20 C21 118.82(14) ?
C22 C21 C20 120.12(17) ?
C22 C21 C23 123.8(2) ?
C20 C21 C23 115.70(18) ?
C21 C22 H22A 120.0 ?
C21 C22 H22B 120.0 ?
H22A C22 H22B 120.0 ?
C21 C23 H23A 109.5 ?
C21 C23 H23B 109.5 ?
H23A C23 H23B 109.5 ?
C21 C23 H23C 109.5 ?
H23A C23 H23C 109.5 ?
H23B C23 H23C 109.5 ?
C25 C24 C29 122.59(14) ?
C25 C24 N3 118.30(13) ?
C29 C24 N3 119.10(14) ?
C26 C25 C24 117.24(15) ?
C26 C25 C33 119.96(16) ?
C24 C25 C33 122.80(15) ?
C27 C26 C25 121.23(18) ?
C27 C26 H26 119.4 ?
C25 C26 H26 119.4 ?
C28 C27 C26 120.40(17) ?
C28 C27 H27 119.8 ?
C26 C27 H27 119.8 ?
C27 C28 C29 121.56(16) ?
C27 C28 H28 119.2 ?
C29 C28 H28 119.2 ?
C28 C29 C24 116.97(16) ?
C28 C29 C30 120.46(14) ?
C24 C29 C30 122.56(14) ?
C32 C30 C29 110.45(17) ?
C32 C30 C31 111.2(2) ?
C29 C30 C31 111.64(18) ?
C32 C30 H30 107.8 ?
C29 C30 H30 107.8 ?
C31 C30 H30 107.8 ?
C30 C31 H31A 109.5 ?
C30 C31 H31B 109.5 ?
H31A C31 H31B 109.5 ?
C30 C31 H31C 109.5 ?
H31A C31 H31C 109.5 ?
H31B C31 H31C 109.5 ?
C30 C32 H32A 109.5 ?
C30 C32 H32B 109.5 ?
H32A C32 H32B 109.5 ?
C30 C32 H32C 109.5 ?
H32A C32 H32C 109.5 ?
H32B C32 H32C 109.5 ?
C34 C33 C35 112.1(3) ?
C34 C33 C25 109.8(2) ?
C35 C33 C25 111.61(17) ?
C34 C33 H33 107.7 ?
C35 C33 H33 107.7 ?
C25 C33 H33 107.7 ?
C33 C34 H34A 109.5 ?
C33 C34 H34B 109.5 ?
H34A C34 H34B 109.5 ?
C33 C34 H34C 109.5 ?
H34A C34 H34C 109.5 ?
H34B C34 H34C 109.5 ?
C33 C35 H35A 109.5 ?
C33 C35 H35B 109.5 ?
H35A C35 H35B 109.5 ?
C33 C35 H35C 109.5 ?
H35A C35 H35C 109.5 ?
H35B C35 H35C 109.5 ?

loop_
_geom_bond_atom_site_label_1
_geom_bond_atom_site_label_2
_geom_bond_distance
_geom_bond_publ_flag
Cl1 C6 1.7508(16) yes
O1 C19 1.2046(17) yes
O2 C20 1.2150(19) yes
N1 C1 1.3325(17) ?
N1 C5 1.3372(17) ?
N2 C6 1.2431(19) yes
N2 C7 1.4251(19) yes
N3 C20 1.395(2) yes
N3 C19 1.4035(18) yes
N3 C24 1.4599(18) yes
C1 C2 1.385(2) ?
C1 C19 1.5060(18) yes
C2 C3 1.382(2) ?
C2 H2 0.9300 ?
C3 C4 1.374(2) ?
C3 H3 0.9300 ?
C4 C5 1.384(2) ?
C4 H4 0.9300 ?
C5 C6 1.488(2) yes
C7 C8 1.386(2) ?
C7 C12 1.401(2) ?
C8 C9 1.396(2) ?
C8 C13 1.517(3) ?
C9 C10 1.361(3) ?
C9 H9 0.9300 ?
C10 C11 1.379(3) ?
C10 H10 0.9300 ?
C11 C12 1.392(2) ?
C11 H11 0.9300 ?
C12 C16 1.512(3) ?
C13 C15 1.497(3) ?
C13 C14 1.507(4) ?
C13 H13 0.9800 ?
C14 H14A 0.9600 ?
C14 H14B 0.9600 ?
C14 H14C 0.9600 ?
C15 H15A 0.9600 ?
C15 H15B 0.9600 ?
C15 H15C 0.9600 ?
C16 C17 1.523(3) ?
C16 C18 1.532(3) ?
C16 H16 0.9800 ?
C17 H17A 0.9600 ?
C17 H17B 0.9600 ?
C17 H17C 0.9600 ?
C18 H18A 0.9600 ?
C18 H18B 0.9600 ?
C18 H18C 0.9600 ?
C20 C21 1.489(3) ?
C21 C22 1.318(3) ?
C21 C23 1.500(3) ?
C22 H22A 0.9300 ?
C22 H22B 0.9300 ?
C23 H23A 0.9600 ?
C23 H23B 0.9600 ?
C23 H23C 0.9600 ?
C24 C25 1.396(2) ?
C24 C29 1.402(2) ?
C25 C26 1.391(2) ?
C25 C33 1.515(2) ?
C26 C27 1.372(3) ?
C26 H26 0.9300 ?
C27 C28 1.366(3) ?
C27 H27 0.9300 ?
C28 C29 1.390(2) ?
C28 H28 0.9300 ?
C29 C30 1.509(2) ?
C30 C32 1.489(3) ?
C30 C31 1.530(3) ?
C30 H30 0.9800 ?
C31 H31A 0.9600 ?
C31 H31B 0.9600 ?
C31 H31C 0.9600 ?
C32 H32A 0.9600 ?
C32 H32B 0.9600 ?
C32 H32C 0.9600 ?
C33 C34 1.509(4) ?
C33 C35 1.511(3) ?
C33 H33 0.9800 ?
C34 H34A 0.9600 ?
C34 H34B 0.9600 ?
C34 H34C 0.9600 ?
C35 H35A 0.9600 ?
C35 H35B 0.9600 ?
C35 H35C 0.9600 ?

loop_
_geom_hbond_atom_site_label_D
_geom_hbond_atom_site_label_H
_geom_hbond_atom_site_label_A
_geom_hbond_site_symmetry_A
_geom_hbond_distance_DH
_geom_hbond_distance_HA
_geom_hbond_distance_DA
_geom_hbond_angle_DHA
C14 H14A O1 2 0.96 2.45 3.392(3) 168.0

loop_
_geom_torsion_atom_site_label_1
_geom_torsion_atom_site_label_2
_geom_torsion_atom_site_label_3
_geom_torsion_atom_site_label_4
_geom_torsion
_geom_torsion_publ_flag
C5 N1 C1 C2 0.4(2) ?
C5 N1 C1 C19 174.43(13) ?
N1 C1 C2 C3 -1.0(3) ?
C19 C1 C2 C3 -174.97(16) ?
C1 C2 C3 C4 0.6(3) ?
C2 C3 C4 C5 0.4(3) ?
C1 N1 C5 C4 0.6(2) ?
C1 N1 C5 C6 -179.41(13) ?
C3 C4 C5 N1 -1.0(3) ?
C3 C4 C5 C6 179.04(16) ?
C7 N2 C6 C5 -178.02(15) yes
C7 N2 C6 Cl1 1.0(2) ?
N1 C5 C6 N2 -164.47(16) ?
C4 C5 C6 N2 15.5(2) ?
N1 C5 C6 Cl1 16.44(19) ?
C4 C5 C6 Cl1 -163.61(13) ?
C6 N2 C7 C8 -91.8(2) ?
C6 N2 C7 C12 92.4(2) ?
C12 C7 C8 C9 -2.7(3) ?
N2 C7 C8 C9 -178.26(15) ?
C12 C7 C8 C13 173.73(16) ?
N2 C7 C8 C13 -1.9(2) ?
C7 C8 C9 C10 1.7(3) ?
C13 C8 C9 C10 -174.77(18) ?
C8 C9 C10 C11 0.1(3) ?
C9 C10 C11 C12 -1.0(3) ?
C10 C11 C12 C7 0.0(2) ?
C10 C11 C12 C16 179.02(17) ?
C8 C7 C12 C11 1.9(2) ?
N2 C7 C12 C11 177.47(14) ?
C8 C7 C12 C16 -177.16(16) ?
N2 C7 C12 C16 -1.6(2) ?
C7 C8 C13 C15 126.6(2) ?
C9 C8 C13 C15 -57.2(3) ?
C7 C8 C13 C14 -107.6(3) ?
C9 C8 C13 C14 68.7(3) ?
C11 C12 C16 C17 16.3(2) ?
C7 C12 C16 C17 -164.71(16) ?
C11 C12 C16 C18 -108.98(19) ?
C7 C12 C16 C18 70.0(2) ?
C20 N3 C19 O1 -150.47(16) ?
C24 N3 C19 O1 33.8(2) ?
C20 N3 C19 C1 36.5(2) ?
C24 N3 C19 C1 -139.26(14) yes
N1 C1 C19 O1 -157.08(15) ?
C2 C1 C19 O1 17.3(2) ?
N1 C1 C19 N3 16.1(2) ?
C2 C1 C19 N3 -169.59(14) ?
C19 N3 C20 O2 -159.05(16) ?
C24 N3 C20 O2 16.6(2) ?
C19 N3 C20 C21 27.6(2) ?
C24 N3 C20 C21 -156.76(14) ?
O2 C20 C21 C22 -132.8(2) ?
N3 C20 C21 C22 40.5(2) ?
O2 C20 C21 C23 40.1(2) ?
N3 C20 C21 C23 -146.60(16) ?
C20 N3 C24 C25 -87.66(18) ?
C19 N3 C24 C25 88.37(17) ?
C20 N3 C24 C29 93.46(17) ?
C19 N3 C24 C29 -90.50(17) ?
C29 C24 C25 C26 0.9(2) ?
N3 C24 C25 C26 -177.90(15) ?
C29 C24 C25 C33 -179.32(16) ?
N3 C24 C25 C33 1.9(2) ?
C24 C25 C26 C27 -1.2(3) ?
C33 C25 C26 C27 179.06(19) ?
C25 C26 C27 C28 0.3(3) ?
C26 C27 C28 C29 0.8(3) ?
C27 C28 C29 C24 -1.0(3) ?
C27 C28 C29 C30 -179.43(18) ?
C25 C24 C29 C28 0.2(2) ?
N3 C24 C29 C28 178.97(14) ?
C25 C24 C29 C30 178.50(15) ?
N3 C24 C29 C30 -2.7(2) ?
C28 C29 C30 C32 77.9(3) ?
C24 C29 C30 C32 -100.4(2) ?
C28 C29 C30 C31 -46.5(2) ?
C24 C29 C30 C31 135.2(2) ?
C26 C25 C33 C34 66.1(3) ?
C24 C25 C33 C34 -113.6(3) ?
C26 C25 C33 C35 -58.8(3) ?
C24 C25 C33 C35 121.4(2) ?

loop_
_cod_related_entry_id
_cod_related_entry_database
_cod_related_entry_code
1 ChemSpider 21196289
